data_1565097
loop_
_publ_author_name
'Farias, Giliandro'
'Salla, Cristian A.M.'
'Murat , Aydemir'
'Sturm, Ludmilla'
'Dechambenoit, Pierre'
'Durola, Fabien'
'Souza, Bernardo'
'Bock, Harald'
'Monkman, Andrew P.'
'Bechtold, Ivan H.'

_publ_section_title
;
 Halogenation of a twisted non-polar \p-system as a tool to modulate
 phosphorescence at room temperature
;
_journal_name_full 'Chemical Science'
_journal_paper_doi 10.1039/D1SC04936D
_journal_year 2021
_chemical_formula_moiety 'C30 H21 Br3'
_chemical_formula_sum 'C30 H21 Br3'
_chemical_formula_weight 621.20
_space_group_crystal_system trigonal
_space_group_IT_number 148
_space_group_name_Hall '-R 3'
_space_group_name_H-M_alt 'R -3 :H'
_atom_sites_solution_hydrogens geom
_audit_creation_method SHELXL-2018/3
_audit_update_record
;
2021-04-30 deposited with the CCDC.	2021-10-28 downloaded from the CCDC.
;
_cell_angle_alpha 90
_cell_angle_beta 90
_cell_angle_gamma 120
_cell_formula_units_Z 6
_cell_length_a 21.4648(16)
_cell_length_b 21.4648(16)
_cell_length_c 8.7366(7)
_cell_measurement_reflns_used 9683
_cell_measurement_temperature 120(2)
_cell_measurement_theta_max 30.02
_cell_measurement_theta_min 3.20
_cell_volume 3486.0(5)
_computing_cell_refinement 'SAINT v8.34A (Bruker, 2013)'
_computing_data_collection 'Bruker APEX2'
_computing_data_reduction 'SAINT v8.34A (Bruker, 2013)'
_computing_structure_refinement 'SHELXL-2018/3 (Sheldrick, 2018)'
_computing_structure_solution 'Intrinsic Phasing (Bruker)'
_diffrn_ambient_temperature 120(2)
_diffrn_measured_fraction_theta_full 1.000
_diffrn_measured_fraction_theta_max 0.998
_diffrn_measurement_device_type 'Bruker APEX-II Quasar'
_diffrn_measurement_method 'phi and omega scans'
_diffrn_radiation_type MoK\a
_diffrn_radiation_wavelength 0.71073
_diffrn_reflns_av_R_equivalents 0.0243
_diffrn_reflns_av_unetI/netI 0.0068
_diffrn_reflns_Laue_measured_fraction_full 1.000
_diffrn_reflns_Laue_measured_fraction_max 0.998
_diffrn_reflns_limit_h_max 30
_diffrn_reflns_limit_h_min -30
_diffrn_reflns_limit_k_max 30
_diffrn_reflns_limit_k_min -29
_diffrn_reflns_limit_l_max 11
_diffrn_reflns_limit_l_min -12
_diffrn_reflns_number 63685
_diffrn_reflns_point_group_measured_fraction_full 1.000
_diffrn_reflns_point_group_measured_fraction_max 0.998
_diffrn_reflns_theta_full 25.242
_diffrn_reflns_theta_max 30.071
_diffrn_reflns_theta_min 1.897
_diffrn_source 'Incoatec microfocus sealed tube'
_exptl_absorpt_coefficient_mu 5.225
_exptl_absorpt_correction_T_max 0.7460
_exptl_absorpt_correction_T_min 0.3806
_exptl_absorpt_correction_type multi-scan
_exptl_absorpt_process_details SADABS
_exptl_crystal_colour colourless
_exptl_crystal_density_diffrn 1.775
_exptl_crystal_density_meas ?
_exptl_crystal_description plate
_exptl_crystal_F_000 1836
_exptl_crystal_size_max 0.450
_exptl_crystal_size_mid 0.120
_exptl_crystal_size_min 0.050
_refine_diff_density_max 0.794
_refine_diff_density_min -0.801
_refine_diff_density_rms 0.064
_refine_ls_extinction_method none
_refine_ls_goodness_of_fit_ref 1.073
_refine_ls_hydrogen_treatment riding
_refine_ls_matrix_type full
_refine_ls_number_parameters 100
_refine_ls_number_reflns 2266
_refine_ls_number_restraints 0
_refine_ls_restrained_S_all 1.073
_refine_ls_R_factor_all 0.0214
_refine_ls_R_factor_gt 0.0201
_refine_ls_shift/su_max 0.002
_refine_ls_shift/su_mean 0.000
_refine_ls_structure_factor_coef Fsqd
_refine_ls_weighting_details 'w=1/[\s^2^(Fo^2^)+(0.0159P)^2^+11.3197P] where P=(Fo^2^+2Fc^2^)/3'
_refine_ls_weighting_scheme calc
_refine_ls_wR_factor_gt 0.0471
_refine_ls_wR_factor_ref 0.0475
_reflns_Friedel_coverage 0.000
_reflns_number_gt 2162
_reflns_number_total 2266
_reflns_threshold_expression 'I > 2\s(I)'
_cod_data_source_file d1sc04936d4.cif
_cod_data_source_block shelx
_cod_depositor_comments
;
The following automatic conversions were performed:

data item '_exptl_crystal_density_meas' value 'not measured' was
changed to '?' -- the value is perceived as not measured.

Automatic conversion script
Id: cif_fix_values 7556 2019-12-06 15:28:31Z antanas 
;
_cod_original_cell_volume 3486.0(6)
_cod_database_code 1565097
_shelx_shelxl_version_number 2018/3
_shelx_space_group_comment
;
The symmetry employed for this shelxl refinement is uniquely defined
by the following loop, which should always be used as a source of
symmetry information in preference to the above space-group names.
They are only intended as comments.
;
_shelx_estimated_absorpt_t_min 0.202
_shelx_estimated_absorpt_t_max 0.780

loop_
_space_group_symop_operation_xyz
'x, y, z'
'-y, x-y, z'
'-x+y, -x, z'
'x+2/3, y+1/3, z+1/3'
'-y+2/3, x-y+1/3, z+1/3'
'-x+y+2/3, -x+1/3, z+1/3'
'x+1/3, y+2/3, z+2/3'
'-y+1/3, x-y+2/3, z+2/3'
'-x+y+1/3, -x+2/3, z+2/3'
'-x, -y, -z'
'y, -x+y, -z'
'x-y, x, -z'
'-x+2/3, -y+1/3, -z+1/3'
'y+2/3, -x+y+1/3, -z+1/3'
'x-y+2/3, x+1/3, -z+1/3'
'-x+1/3, -y+2/3, -z+2/3'
'y+1/3, -x+y+2/3, -z+2/3'
'x-y+1/3, x+2/3, -z+2/3'

loop_
_atom_site_label
_atom_site_type_symbol
_atom_site_fract_x
_atom_site_fract_y
_atom_site_fract_z
_atom_site_U_iso_or_equiv
_atom_site_adp_type
_atom_site_occupancy
_atom_site_site_symmetry_order
_atom_site_calc_flag
_atom_site_refinement_flags_posn
_atom_site_refinement_flags_adp
_atom_site_refinement_flags_occupancy
_atom_site_disorder_assembly
_atom_site_disorder_group
Br1 Br 0.55843(2) 0.55954(2) 0.66133(2) 0.02258(5) Uani 1 1 d . . . . .
C9 C 0.39938(7) 0.73197(7) 0.43131(15) 0.0113(2) Uani 1 1 d . . . . .
C10 C 0.39825(7) 0.66564(7) 0.43557(15) 0.0114(2) Uani 1 1 d . . . . .
C8 C 0.47123(7) 0.79929(7) 0.40314(15) 0.0126(2) Uani 1 1 d . . . . .
H8A H 0.496629 0.818076 0.501607 0.015 Uiso 1 1 calc R U . . .
H8B H 0.463433 0.836798 0.356048 0.015 Uiso 1 1 calc R U . . .
C6 C 0.47820(7) 0.61875(7) 0.53148(15) 0.0137(2) Uani 1 1 d . . . . .
H6 H 0.438724 0.580828 0.584145 0.016 Uiso 1 1 calc R U . . .
C4 C 0.52845(7) 0.72537(7) 0.37264(16) 0.0134(2) Uani 1 1 d . . . . .
C5 C 0.46866(7) 0.66845(7) 0.44502(15) 0.0119(2) Uani 1 1 d . . . . .
C1 C 0.54587(8) 0.62557(8) 0.53921(16) 0.0156(2) Uani 1 1 d . . . . .
C2 C 0.60467(8) 0.67974(8) 0.46371(18) 0.0190(3) Uani 1 1 d . . . . .
H2 H 0.650292 0.682678 0.468110 0.023 Uiso 1 1 calc R U . . .
C7 C 0.51706(7) 0.78175(7) 0.29654(16) 0.0152(2) Uani 1 1 d . . . . .
H7A H 0.492222 0.763612 0.197299 0.018 Uiso 1 1 calc R U . . .
H7B H 0.563964 0.825577 0.277173 0.018 Uiso 1 1 calc R U . . .
C3 C 0.59520(7) 0.72976(8) 0.38122(17) 0.0174(3) Uani 1 1 d . . . . .
H3 H 0.635132 0.767703 0.329696 0.021 Uiso 1 1 calc R U . . .

loop_
_atom_site_aniso_label
_atom_site_aniso_U_11
_atom_site_aniso_U_22
_atom_site_aniso_U_33
_atom_site_aniso_U_23
_atom_site_aniso_U_13
_atom_site_aniso_U_12
Br1 0.02253(8) 0.02174(8) 0.02917(9) 0.00042(6) -0.00796(6) 0.01535(6)
C9 0.0099(5) 0.0105(5) 0.0119(5) -0.0008(4) -0.0009(4) 0.0039(4)
C10 0.0104(5) 0.0122(5) 0.0123(6) 0.0001(4) 0.0000(4) 0.0062(5)
C8 0.0104(5) 0.0103(5) 0.0157(6) 0.0001(4) -0.0004(4) 0.0042(4)
C6 0.0134(6) 0.0139(6) 0.0150(6) -0.0010(5) -0.0015(4) 0.0078(5)
C4 0.0119(5) 0.0140(6) 0.0146(6) -0.0010(5) 0.0004(4) 0.0066(5)
C5 0.0105(5) 0.0125(5) 0.0132(6) -0.0016(4) -0.0007(4) 0.0062(4)
C1 0.0165(6) 0.0167(6) 0.0177(6) -0.0028(5) -0.0047(5) 0.0113(5)
C2 0.0127(6) 0.0223(7) 0.0250(7) -0.0036(6) -0.0014(5) 0.0110(5)
C7 0.0131(6) 0.0146(6) 0.0170(6) 0.0031(5) 0.0024(5) 0.0062(5)
C3 0.0114(6) 0.0180(6) 0.0218(7) -0.0014(5) 0.0020(5) 0.0067(5)

loop_
_atom_type_symbol
_atom_type_description
_atom_type_scat_dispersion_real
_atom_type_scat_dispersion_imag
_atom_type_scat_source
C C 0.0033 0.0016 'International Tables Vol C Tables 4.2.6.8 and 6.1.1.4'
H H 0.0000 0.0000 'International Tables Vol C Tables 4.2.6.8 and 6.1.1.4'
Br Br -0.2901 2.4595 'International Tables Vol C Tables 4.2.6.8 and 6.1.1.4'

loop_
_geom_angle_atom_site_label_1
_geom_angle_atom_site_label_2
_geom_angle_atom_site_label_3
_geom_angle
_geom_angle_site_symmetry_1
_geom_angle_site_symmetry_3
_geom_angle_publ_flag
C10 C9 C10 119.56(13) 2_665 . ?
C10 C9 C8 122.52(12) 2_665 . ?
C10 C9 C8 117.51(11) . . ?
C9 C10 C9 120.30(13) 3_565 . ?
C9 C10 C5 122.54(12) 3_565 . ?
C9 C10 C5 117.16(11) . . ?
C9 C8 C7 109.66(11) . . ?
C9 C8 H8A 109.7 . . ?
C7 C8 H8A 109.7 . . ?
C9 C8 H8B 109.7 . . ?
C7 C8 H8B 109.7 . . ?
H8A C8 H8B 108.2 . . ?
C1 C6 C5 119.29(13) . . ?
C1 C6 H6 120.4 . . ?
C5 C6 H6 120.4 . . ?
C3 C4 C5 119.82(13) . . ?
C3 C4 C7 123.09(12) . . ?
C5 C4 C7 116.98(11) . . ?
C6 C5 C4 119.12(12) . . ?
C6 C5 C10 122.12(12) . . ?
C4 C5 C10 118.64(12) . . ?
C2 C1 C6 122.21(13) . . ?
C2 C1 Br1 119.03(10) . . ?
C6 C1 Br1 118.74(11) . . ?
C1 C2 C3 118.18(13) . . ?
C1 C2 H2 120.9 . . ?
C3 C2 H2 120.9 . . ?
C4 C7 C8 108.16(11) . . ?
C4 C7 H7A 110.1 . . ?
C8 C7 H7A 110.1 . . ?
C4 C7 H7B 110.1 . . ?
C8 C7 H7B 110.1 . . ?
H7A C7 H7B 108.4 . . ?
C2 C3 C4 121.30(13) . . ?
C2 C3 H3 119.3 . . ?
C4 C3 H3 119.3 . . ?

loop_
_geom_bond_atom_site_label_1
_geom_bond_atom_site_label_2
_geom_bond_distance
_geom_bond_site_symmetry_2
_geom_bond_publ_flag
Br1 C1 1.8979(14) . ?
C9 C10 1.4032(17) 2_665 ?
C9 C10 1.4121(17) . ?
C9 C8 1.5161(17) . ?
C10 C5 1.4844(17) . ?
C8 C7 1.5322(19) . ?
C8 H8A 0.9900 . ?
C8 H8B 0.9900 . ?
C6 C1 1.3868(18) . ?
C6 C5 1.4033(18) . ?
C6 H6 0.9500 . ?
C4 C3 1.3901(18) . ?
C4 C5 1.4042(18) . ?
C4 C7 1.5039(19) . ?
C1 C2 1.383(2) . ?
C2 C3 1.390(2) . ?
C2 H2 0.9500 . ?
C7 H7A 0.9900 . ?
C7 H7B 0.9900 . ?
C3 H3 0.9500 . ?
